data_2238359
loop_
_publ_author_name
'Prasath, R.'
'Sarveswari, S.'
'Ng, Seik Weng'
'Tiekink, Edward R. T.'

_publ_section_title
;
 (2<i>E</i>)-3-(6-Chloro-2-methoxyquinolin-3-yl)-1-(2,4-dimethylquinolin-3-yl)prop-2-en-1-one
;
_journal_coeditor_code HB7107
_journal_issue 8
_journal_name_full 'Acta Crystallographica Section E'
_journal_page_first o1274
_journal_paper_doi 10.1107/S1600536813019399
_journal_volume 69
_journal_year 2013
_chemical_formula_iupac 'C24 H19 Cl N2 O2'
_chemical_formula_moiety 'C24 H19 Cl N2 O2'
_chemical_formula_sum 'C24 H19 Cl N2 O2'
_chemical_formula_weight 402.86
_chemical_name_systematic (2<i>E</i>)-3-(6-Chloro-2-methoxyquinolin-3-yl)-1-(2,4-dimethylquinolin-3-yl)prop-2-en-1-one
_space_group_IT_number 14
_symmetry_cell_setting monoclinic
_symmetry_space_group_name_Hall '-P 2yn'
_symmetry_space_group_name_H-M 'P 1 21/n 1'
_atom_sites_solution_hydrogens geom
_atom_sites_solution_primary direct
_atom_sites_solution_secondary difmap
_audit_creation_method SHELXL97
_cell_angle_alpha 90.00
_cell_angle_beta 106.354(2)
_cell_angle_gamma 90.00
_cell_formula_units_Z 4
_cell_length_a 13.1605(3)
_cell_length_b 10.4876(2)
_cell_length_c 14.8786(3)
_cell_measurement_reflns_used 4094
_cell_measurement_temperature 100(2)
_cell_measurement_theta_max 76.3642
_cell_measurement_theta_min 3.0928
_cell_volume 1970.49(7)
_computing_cell_refinement 'CrysAlis PRO (Agilent, 2013)'
_computing_data_collection 'CrysAlis PRO (Agilent, 2013)'
_computing_data_reduction 'CrysAlis PRO (Agilent, 2013)'
_computing_molecular_graphics
;
ORTEP-3 for Windows (Farrugia, 2012) and DIAMOND (Brandenburg,
2006)
;
_computing_publication_material 'publCIF (Westrip, 2010)'
_computing_structure_refinement 'SHELXL97 (Sheldrick, 2008)'
_computing_structure_solution 'SHELXS97 (Sheldrick, 2008)'
_diffrn_ambient_temperature 100(2)
_diffrn_detector_area_resol_mean 10.4041
_diffrn_measured_fraction_theta_full 0.980
_diffrn_measured_fraction_theta_max 0.980
_diffrn_measurement_device_type 'Agilent SuperNova Dual diffractometer with Atlas detector'
_diffrn_measurement_method \w
_diffrn_radiation_monochromator Mirror
_diffrn_radiation_source 'SuperNova (Cu) X-ray Source'
_diffrn_radiation_type CuK\a
_diffrn_radiation_wavelength 1.54184
_diffrn_reflns_av_R_equivalents 0.0191
_diffrn_reflns_av_sigmaI/netI 0.0259
_diffrn_reflns_limit_h_max 16
_diffrn_reflns_limit_h_min -16
_diffrn_reflns_limit_k_max 13
_diffrn_reflns_limit_k_min -12
_diffrn_reflns_limit_l_max 18
_diffrn_reflns_limit_l_min -18
_diffrn_reflns_number 8189
_diffrn_reflns_theta_full 76.56
_diffrn_reflns_theta_max 76.56
_diffrn_reflns_theta_min 3.97
_diffrn_standards_decay_% 0
_diffrn_standards_interval_count 0
_diffrn_standards_interval_time 0
_diffrn_standards_number 0
_exptl_absorpt_coefficient_mu 1.901
_exptl_absorpt_correction_T_max 1.00000
_exptl_absorpt_correction_T_min 0.71139
_exptl_absorpt_correction_type multi-scan
_exptl_absorpt_process_details '(CrysAlis PRO; Agilent, 2013)'
_exptl_crystal_colour pale-yellow
_exptl_crystal_density_diffrn 1.358
_exptl_crystal_density_method 'not measured'
_exptl_crystal_description block
_exptl_crystal_F_000 840
_exptl_crystal_size_max 0.35
_exptl_crystal_size_mid 0.30
_exptl_crystal_size_min 0.25
_refine_diff_density_max 0.605
_refine_diff_density_min -0.492
_refine_ls_extinction_method none
_refine_ls_goodness_of_fit_ref 1.066
_refine_ls_hydrogen_treatment constr
_refine_ls_matrix_type full
_refine_ls_number_parameters 264
_refine_ls_number_reflns 4053
_refine_ls_number_restraints 0
_refine_ls_restrained_S_all 1.066
_refine_ls_R_factor_all 0.0492
_refine_ls_R_factor_gt 0.0443
_refine_ls_shift/su_max 0.001
_refine_ls_shift/su_mean 0.000
_refine_ls_structure_factor_coef Fsqd
_refine_ls_weighting_details 'calc w = 1/[\s^2^(Fo^2^)+(0.0675P)^2^+0.8422P] where P=(Fo^2^+2Fc^2^)/3'
_refine_ls_weighting_scheme calc
_refine_ls_wR_factor_gt 0.1220
_refine_ls_wR_factor_ref 0.1265
_reflns_number_gt 3580
_reflns_number_total 4053
_reflns_threshold_expression I>2\s(I)
_cod_data_source_file hb7107.cif
_cod_data_source_block I
_cod_original_sg_symbol_Hall '-P 2yn '
_cod_original_sg_symbol_H-M 'P 21/n'
_cod_database_code 2238359
_cod_database_fobs_code 2238359

loop_
_symmetry_equiv_pos_as_xyz
'x, y, z'
'-x+1/2, y+1/2, -z+1/2'
'-x, -y, -z'
'x-1/2, -y-1/2, z-1/2'

loop_
_atom_site_type_symbol
_atom_site_label
_atom_site_fract_x
_atom_site_fract_y
_atom_site_fract_z
_atom_site_U_iso_or_equiv
_atom_site_adp_type
_atom_site_calc_flag
_atom_site_refinement_flags
_atom_site_occupancy
_atom_site_symmetry_multiplicity
Cl Cl1 0.69700(4) 1.15984(5) 0.82007(3) 0.03903(15) Uani d . 1 1
O O1 0.74055(11) 0.52819(14) 0.32665(9) 0.0379(3) Uani d . 1 1
O O2 0.34467(11) 0.69372(12) 0.42578(8) 0.0324(3) Uani d . 1 1
N N1 0.40195(12) 0.49117(14) 0.14020(10) 0.0271(3) Uani d . 1 1
N N2 0.39020(11) 0.82891(14) 0.55617(10) 0.0249(3) Uani d . 1 1
C C1 0.40917(13) 0.56639(17) 0.06701(12) 0.0252(3) Uani d . 1 1
C C2 0.32879(14) 0.55356(17) -0.01880(12) 0.0284(4) Uani d . 1 1
H H2 0.2728 0.4945 -0.0237 0.034 Uiso calc R 1 1
C C3 0.33138(15) 0.62559(19) -0.09439(12) 0.0319(4) Uani d . 1 1
H H3 0.2776 0.6155 -0.1519 0.038 Uiso calc R 1 1
C C4 0.41310(15) 0.7150(2) -0.08803(13) 0.0338(4) Uani d . 1 1
H H4 0.4130 0.7664 -0.1406 0.041 Uiso calc R 1 1
C C5 0.49274(15) 0.72798(18) -0.00624(13) 0.0302(4) Uani d . 1 1
H H5 0.5479 0.7878 -0.0026 0.036 Uiso calc R 1 1
C C6 0.49323(13) 0.65264(16) 0.07298(12) 0.0247(3) Uani d . 1 1
C C7 0.57710(13) 0.65747(16) 0.15858(12) 0.0256(4) Uani d . 1 1
C C8 0.56830(13) 0.58072(16) 0.23097(11) 0.0250(3) Uani d . 1 1
C C9 0.47856(14) 0.49875(17) 0.21924(12) 0.0271(4) Uani d . 1 1
C C10 0.67212(14) 0.74029(19) 0.16571(13) 0.0323(4) Uani d . 1 1
H H10A 0.7189 0.7374 0.2299 0.048 Uiso calc R 1 1
H H10B 0.6491 0.8283 0.1496 0.048 Uiso calc R 1 1
H H10C 0.7104 0.7092 0.1223 0.048 Uiso calc R 1 1
C C11 0.46915(18) 0.4122(2) 0.29718(14) 0.0394(5) Uani d . 1 1
H H11A 0.4195 0.3430 0.2712 0.059 Uiso calc R 1 1
H H11B 0.4431 0.4610 0.3423 0.059 Uiso calc R 1 1
H H11C 0.5388 0.3762 0.3288 0.059 Uiso calc R 1 1
C C12 0.65569(14) 0.57938(17) 0.32225(12) 0.0269(4) Uani d . 1 1
C C13 0.63785(14) 0.64480(17) 0.40412(12) 0.0270(4) Uani d . 1 1
H H13 0.6935 0.6466 0.4609 0.032 Uiso calc R 1 1
C C14 0.54619(13) 0.70161(16) 0.40128(11) 0.0242(3) Uani d . 1 1
H H14 0.4909 0.6960 0.3444 0.029 Uiso calc R 1 1
C C15 0.52396(13) 0.77189(16) 0.47882(11) 0.0231(3) Uani d . 1 1
C C16 0.41937(13) 0.76998(16) 0.49044(11) 0.0247(3) Uani d . 1 1
C C17 0.46563(13) 0.90084(16) 0.61874(11) 0.0237(3) Uani d . 1 1
C C18 0.43667(14) 0.96369(17) 0.69184(12) 0.0278(4) Uani d . 1 1
H H18 0.3674 0.9532 0.6983 0.033 Uiso calc R 1 1
C C19 0.50854(15) 1.04000(17) 0.75364(12) 0.0293(4) Uani d . 1 1
H H19 0.4891 1.0819 0.8029 0.035 Uiso calc R 1 1
C C20 0.61116(14) 1.05587(17) 0.74370(12) 0.0282(4) Uani d . 1 1
C C21 0.64352(14) 0.99357(16) 0.67556(12) 0.0259(3) Uani d . 1 1
H H21 0.7135 1.0042 0.6707 0.031 Uiso calc R 1 1
C C22 0.57067(13) 0.91316(15) 0.61268(11) 0.0226(3) Uani d . 1 1
C C23 0.59830(13) 0.84460(15) 0.54060(11) 0.0235(3) Uani d . 1 1
H H23 0.6684 0.8492 0.5352 0.028 Uiso calc R 1 1
C C24 0.24358(17) 0.6907(2) 0.43289(16) 0.0437(5) Uani d . 1 1
H H24A 0.2003 0.6347 0.3843 0.066 Uiso calc R 1 1
H H24B 0.2138 0.7770 0.4247 0.066 Uiso calc R 1 1
H H24C 0.2440 0.6583 0.4947 0.066 Uiso calc R 1 1

loop_
_atom_site_aniso_label
_atom_site_aniso_U_11
_atom_site_aniso_U_22
_atom_site_aniso_U_33
_atom_site_aniso_U_12
_atom_site_aniso_U_13
_atom_site_aniso_U_23
Cl1 0.0375(3) 0.0398(3) 0.0358(3) -0.00176(19) 0.00367(19) -0.01474(18)
O1 0.0302(7) 0.0444(8) 0.0365(7) 0.0107(6) 0.0051(5) -0.0085(6)
O2 0.0458(8) 0.0284(6) 0.0201(6) 0.0077(6) 0.0046(5) -0.0081(5)
N1 0.0278(7) 0.0249(7) 0.0285(7) -0.0001(6) 0.0077(6) -0.0012(6)
N2 0.0247(7) 0.0242(7) 0.0260(7) 0.0009(5) 0.0076(6) 0.0004(5)
C1 0.0258(8) 0.0247(8) 0.0267(8) 0.0034(6) 0.0101(6) -0.0030(6)
C2 0.0261(8) 0.0287(9) 0.0300(8) 0.0027(7) 0.0075(7) -0.0039(7)
C3 0.0277(9) 0.0392(10) 0.0263(8) 0.0069(8) 0.0037(7) -0.0012(7)
C4 0.0333(9) 0.0398(10) 0.0297(9) 0.0066(8) 0.0110(7) 0.0076(8)
C5 0.0288(9) 0.0330(9) 0.0315(9) 0.0008(7) 0.0127(7) 0.0033(7)
C6 0.0262(8) 0.0242(8) 0.0256(8) 0.0043(6) 0.0102(7) -0.0016(6)
C7 0.0258(8) 0.0258(8) 0.0269(8) 0.0028(7) 0.0104(7) -0.0041(6)
C8 0.0268(8) 0.0244(8) 0.0239(8) 0.0045(7) 0.0070(6) -0.0046(6)
C9 0.0297(9) 0.0240(8) 0.0272(8) 0.0016(7) 0.0074(7) -0.0012(6)
C10 0.0298(9) 0.0374(10) 0.0311(9) -0.0024(8) 0.0109(7) -0.0028(7)
C11 0.0462(11) 0.0334(10) 0.0354(10) -0.0083(9) 0.0065(8) 0.0062(8)
C12 0.0267(8) 0.0255(8) 0.0277(8) 0.0029(7) 0.0064(7) -0.0019(7)
C13 0.0291(8) 0.0275(9) 0.0222(8) 0.0022(7) 0.0036(6) -0.0009(6)
C14 0.0275(8) 0.0240(8) 0.0209(7) 0.0005(6) 0.0066(6) 0.0008(6)
C15 0.0263(8) 0.0221(8) 0.0206(7) 0.0032(6) 0.0061(6) 0.0033(6)
C16 0.0252(8) 0.0226(8) 0.0248(8) 0.0004(6) 0.0048(6) 0.0014(6)
C17 0.0253(8) 0.0222(8) 0.0235(7) 0.0033(6) 0.0067(6) 0.0035(6)
C18 0.0283(8) 0.0278(8) 0.0288(8) 0.0044(7) 0.0107(7) 0.0007(7)
C19 0.0332(9) 0.0292(9) 0.0263(8) 0.0061(7) 0.0097(7) -0.0025(7)
C20 0.0315(9) 0.0253(8) 0.0248(8) 0.0030(7) 0.0030(7) -0.0017(6)
C21 0.0254(8) 0.0250(8) 0.0261(8) 0.0024(7) 0.0054(6) 0.0015(6)
C22 0.0252(8) 0.0207(7) 0.0214(7) 0.0038(6) 0.0055(6) 0.0035(6)
C23 0.0247(8) 0.0226(8) 0.0236(8) 0.0024(6) 0.0074(6) 0.0026(6)
C24 0.0387(11) 0.0444(12) 0.0467(12) -0.0044(9) 0.0101(9) -0.0109(10)

loop_
_atom_type_symbol
_atom_type_description
_atom_type_scat_dispersion_real
_atom_type_scat_dispersion_imag
_atom_type_scat_source
C C 0.0181 0.0091 'International Tables Vol C Tables 4.2.6.8 and 6.1.1.4'
H H 0.0000 0.0000 'International Tables Vol C Tables 4.2.6.8 and 6.1.1.4'
N N 0.0311 0.0180 'International Tables Vol C Tables 4.2.6.8 and 6.1.1.4'
O O 0.0492 0.0322 'International Tables Vol C Tables 4.2.6.8 and 6.1.1.4'
Cl Cl 0.3639 0.7018 'International Tables Vol C Tables 4.2.6.8 and 6.1.1.4'

loop_
_geom_angle_atom_site_label_1
_geom_angle_atom_site_label_2
_geom_angle_atom_site_label_3
_geom_angle
C24 O2 C16 117.82(14)
C9 N1 C1 117.89(15)
C16 N2 C17 117.27(15)
N1 C1 C6 123.19(15)
N1 C1 C2 117.43(16)
C6 C1 C2 119.37(16)
C3 C2 C1 120.35(17)
C3 C2 H2 119.8
C1 C2 H2 119.8
C2 C3 C4 120.59(17)
C2 C3 H3 119.7
C4 C3 H3 119.7
C5 C4 C3 120.26(17)
C5 C4 H4 119.9
C3 C4 H4 119.9
C4 C5 C6 120.40(17)
C4 C5 H5 119.8
C6 C5 H5 119.8
C1 C6 C5 118.99(16)
C1 C6 C7 118.19(15)
C5 C6 C7 122.80(16)
C8 C7 C6 117.51(16)
C8 C7 C10 122.36(16)
C6 C7 C10 120.09(15)
C7 C8 C9 120.31(15)
C7 C8 C12 119.88(16)
C9 C8 C12 119.78(15)
N1 C9 C8 122.86(16)
N1 C9 C11 116.28(16)
C8 C9 C11 120.83(16)
C7 C10 H10A 109.5
C7 C10 H10B 109.5
H10A C10 H10B 109.5
C7 C10 H10C 109.5
H10A C10 H10C 109.5
H10B C10 H10C 109.5
C9 C11 H11A 109.5
C9 C11 H11B 109.5
H11A C11 H11B 109.5
C9 C11 H11C 109.5
H11A C11 H11C 109.5
H11B C11 H11C 109.5
O1 C12 C13 121.03(16)
O1 C12 C8 120.25(15)
C13 C12 C8 118.69(14)
C14 C13 C12 122.30(16)
C14 C13 H13 118.8
C12 C13 H13 118.8
C13 C14 C15 125.30(15)
C13 C14 H14 117.3
C15 C14 H14 117.3
C23 C15 C16 117.06(15)
C23 C15 C14 123.01(15)
C16 C15 C14 119.90(15)
N2 C16 O2 118.93(15)
N2 C16 C15 125.40(15)
O2 C16 C15 115.64(14)
N2 C17 C18 118.43(15)
N2 C17 C22 122.48(15)
C18 C17 C22 119.09(16)
C19 C18 C17 120.17(16)
C19 C18 H18 119.9
C17 C18 H18 119.9
C18 C19 C20 119.84(16)
C18 C19 H19 120.1
C20 C19 H19 120.1
C21 C20 C19 121.85(16)
C21 C20 Cl1 120.09(14)
C19 C20 Cl1 118.05(13)
C20 C21 C22 118.66(16)
C20 C21 H21 120.7
C22 C21 H21 120.7
C21 C22 C17 120.28(15)
C21 C22 C23 122.08(15)
C17 C22 C23 117.62(15)
C15 C23 C22 120.13(15)
C15 C23 H23 119.9
C22 C23 H23 119.9
O2 C24 H24A 109.5
O2 C24 H24B 109.5
H24A C24 H24B 109.5
O2 C24 H24C 109.5
H24A C24 H24C 109.5
H24B C24 H24C 109.5

loop_
_geom_bond_atom_site_label_1
_geom_bond_atom_site_label_2
_geom_bond_distance
Cl1 C20 1.7417(18)
O1 C12 1.224(2)
O2 C24 1.364(3)
O2 C16 1.414(2)
N1 C9 1.318(2)
N1 C1 1.369(2)
N2 C16 1.303(2)
N2 C17 1.379(2)
C1 C6 1.412(2)
C1 C2 1.416(2)
C2 C3 1.363(3)
C2 H2 0.9500
C3 C4 1.409(3)
C3 H3 0.9500
C4 C5 1.371(3)
C4 H4 0.9500
C5 C6 1.417(2)
C5 H5 0.9500
C6 C7 1.432(2)
C7 C8 1.375(2)
C7 C10 1.502(2)
C8 C9 1.431(2)
C8 C12 1.513(2)
C9 C11 1.505(2)
C10 H10A 0.9800
C10 H10B 0.9800
C10 H10C 0.9800
C11 H11A 0.9800
C11 H11B 0.9800
C11 H11C 0.9800
C12 C13 1.473(2)
C13 C14 1.335(2)
C13 H13 0.9500
C14 C15 1.466(2)
C14 H14 0.9500
C15 C23 1.370(2)
C15 C16 1.435(2)
C17 C18 1.413(2)
C17 C22 1.416(2)
C18 C19 1.375(3)
C18 H18 0.9500
C19 C20 1.409(3)
C19 H19 0.9500
C20 C21 1.371(2)
C21 C22 1.414(2)
C21 H21 0.9500
C22 C23 1.421(2)
C23 H23 0.9500
C24 H24A 0.9800
C24 H24B 0.9800
C24 H24C 0.9800

loop_
_geom_hbond_atom_site_label_D
_geom_hbond_atom_site_label_H
_geom_hbond_atom_site_label_A
_geom_hbond_site_symmetry_A
_geom_hbond_distance_DH
_geom_hbond_distance_HA
_geom_hbond_distance_DA
_geom_hbond_angle_DHA
C10 H10B O1 2_655 0.98 2.52 3.221(2) 129

loop_
_geom_torsion_atom_site_label_1
_geom_torsion_atom_site_label_2
_geom_torsion_atom_site_label_3
_geom_torsion_atom_site_label_4
_geom_torsion
C9 N1 C1 C6 -1.2(2)
C9 N1 C1 C2 177.38(15)
N1 C1 C2 C3 -179.95(16)
C6 C1 C2 C3 -1.3(2)
C1 C2 C3 C4 -0.9(3)
C2 C3 C4 C5 1.8(3)
C3 C4 C5 C6 -0.6(3)
N1 C1 C6 C5 -178.96(16)
C2 C1 C6 C5 2.5(2)
N1 C1 C6 C7 2.7(2)
C2 C1 C6 C7 -175.86(15)
C4 C5 C6 C1 -1.5(3)
C4 C5 C6 C7 176.70(17)
C1 C6 C7 C8 -2.4(2)
C5 C6 C7 C8 179.40(16)
C1 C6 C7 C10 175.34(15)
C5 C6 C7 C10 -2.9(2)
C6 C7 C8 C9 0.7(2)
C10 C7 C8 C9 -176.92(16)
C6 C7 C8 C12 178.51(14)
C10 C7 C8 C12 0.9(2)
C1 N1 C9 C8 -0.6(2)
C1 N1 C9 C11 -178.50(16)
C7 C8 C9 N1 0.8(3)
C12 C8 C9 N1 -176.98(15)
C7 C8 C9 C11 178.64(17)
C12 C8 C9 C11 0.8(2)
C7 C8 C12 O1 -72.2(2)
C9 C8 C12 O1 105.6(2)
C7 C8 C12 C13 105.55(19)
C9 C8 C12 C13 -76.6(2)
O1 C12 C13 C14 179.89(18)
C8 C12 C13 C14 2.2(3)
C12 C13 C14 C15 -177.90(16)
C13 C14 C15 C23 35.7(3)
C13 C14 C15 C16 -146.59(18)
C17 N2 C16 O2 179.06(14)
C17 N2 C16 C15 1.2(2)
C24 O2 C16 N2 3.1(2)
C24 O2 C16 C15 -178.80(16)
C23 C15 C16 N2 -1.9(2)
C14 C15 C16 N2 -179.71(16)
C23 C15 C16 O2 -179.79(14)
C14 C15 C16 O2 2.4(2)
C16 N2 C17 C18 -178.75(15)
C16 N2 C17 C22 0.8(2)
N2 C17 C18 C19 -177.67(16)
C22 C17 C18 C19 2.7(2)
C17 C18 C19 C20 0.3(3)
C18 C19 C20 C21 -2.3(3)
C18 C19 C20 Cl1 176.79(14)
C19 C20 C21 C22 1.2(3)
Cl1 C20 C21 C22 -177.88(12)
C20 C21 C22 C17 1.9(2)
C20 C21 C22 C23 -179.54(15)
N2 C17 C22 C21 176.60(15)
C18 C17 C22 C21 -3.8(2)
N2 C17 C22 C23 -2.0(2)
C18 C17 C22 C23 177.52(15)
C16 C15 C23 C22 0.5(2)
C14 C15 C23 C22 178.25(15)
C21 C22 C23 C15 -177.31(15)
C17 C22 C23 C15 1.3(2)
